data_4317412
loop_
_publ_author_name
'Matthias Tamm'
'Thomas Bannenberg'
'Bernd Dre\&sel'
'Roland Fr\"ohlich'
'Christiane Holst'

_publ_contact_author
;
    Dr. Matthias Tamm
    Anorganisch-Chemisches Institut
    Universit\"at M\"unster
    Wilhelm-Klemm-Strasse 8
    D-48149 M\"unster
    Bundesrepublik Deutschland
;
_publ_contact_author_email mtamm@uni-muenster.de
_publ_contact_author_fax '49 251 83 32108'
_publ_contact_author_phone '49 251 83 33135'
_publ_section_title
;
 Molybdenum Complexes with Linked Cycloheptatrienyl-Phenolate Ligands
;
_journal_name_full 'Inorganic Chemistry'
_journal_page_first 47
_journal_page_last 59
_journal_paper_doi 10.1021/ic010902g
_journal_volume 41
_journal_year 2002
_chemical_formula_sum 'C41 H38 F6 Mo O P3'
_chemical_formula_weight 849.56
_chemical_name_systematic
;
  ?
;
_space_group_IT_number 14
_symmetry_cell_setting monoclinic
_symmetry_space_group_name_Hall '-P 2yn'
_symmetry_space_group_name_H-M 'P 1 21/n 1'
_atom_sites_solution_hydrogens geom
_atom_sites_solution_primary direct
_atom_sites_solution_secondary difmap
_audit_creation_method SHELXL-97
_cell_angle_alpha 90.00
_cell_angle_beta 101.86(1)
_cell_angle_gamma 90.00
_cell_formula_units_Z 4
_cell_length_a 12.283(1)
_cell_length_b 19.816(1)
_cell_length_c 15.790(1)
_cell_measurement_temperature 198(2)
_cell_volume 3761.2(5)
_computing_cell_refinement 'Collect (Nonius B.V., 1998)'
_computing_data_collection 'Collect (Nonius B.V., 1998)'
_computing_data_reduction 'Denzo-SMN (Otwinowski & Minor, 1997)'
_computing_molecular_graphics 'Diamond (Brandenburg, 1997)'
_computing_publication_material 'SHELXL-97 (Sheldrick, 1997)'
_computing_structure_refinement 'SHELXL-97 (Sheldrick, 1997)'
_computing_structure_solution 'SHELXS-97 (Sheldrick, 1990)'
_diffrn_ambient_temperature 198(2)
_diffrn_measured_fraction_theta_full 0.995
_diffrn_measured_fraction_theta_max 0.995
_diffrn_measurement_device_type 'Nonius KappaCCD'
_diffrn_measurement_method '\w and \f scans'
_diffrn_radiation_monochromator graphite
_diffrn_radiation_source 'rotating anode Nonius FR591'
_diffrn_radiation_type MoK\a
_diffrn_radiation_wavelength 0.71073
_diffrn_reflns_av_R_equivalents 0.0674
_diffrn_reflns_av_sigmaI/netI 0.1093
_diffrn_reflns_limit_h_max 14
_diffrn_reflns_limit_h_min -14
_diffrn_reflns_limit_k_max 21
_diffrn_reflns_limit_k_min -23
_diffrn_reflns_limit_l_max 18
_diffrn_reflns_limit_l_min -18
_diffrn_reflns_number 11613
_diffrn_reflns_theta_full 25.00
_diffrn_reflns_theta_max 25.00
_diffrn_reflns_theta_min 1.67
_exptl_absorpt_coefficient_mu 0.539
_exptl_absorpt_correction_T_max 0.9481
_exptl_absorpt_correction_T_min 0.8771
_exptl_absorpt_correction_type 'SORTAV (Blessing, 1995 & 1997)'
_exptl_crystal_colour brown
_exptl_crystal_density_diffrn 1.500
_exptl_crystal_density_method 'not measured'
_exptl_crystal_description block
_exptl_crystal_F_000 1732
_exptl_crystal_size_max 0.25
_exptl_crystal_size_mid 0.25
_exptl_crystal_size_min 0.10
_refine_diff_density_max 0.859
_refine_diff_density_min -0.347
_refine_diff_density_rms 0.095
_refine_ls_extinction_method none
_refine_ls_goodness_of_fit_ref 1.039
_refine_ls_hydrogen_treatment 'refined as riding atoms'
_refine_ls_matrix_type full
_refine_ls_number_parameters 471
_refine_ls_number_reflns 6591
_refine_ls_number_restraints 0
_refine_ls_restrained_S_all 1.039
_refine_ls_R_factor_all 0.1402
_refine_ls_R_factor_gt 0.0703
_refine_ls_shift/su_max 0.000
_refine_ls_shift/su_mean 0.000
_refine_ls_structure_factor_coef Fsqd
_refine_ls_weighting_details 'calc w=1/[\s^2^(Fo^2^)+(0.0621P)^2^+4.7478P] where P=(Fo^2^+2Fc^2^)/3'
_refine_ls_weighting_scheme calc
_refine_ls_wR_factor_gt 0.1375
_refine_ls_wR_factor_ref 0.1666
_reflns_number_gt 3746
_reflns_number_total 6591
_reflns_threshold_expression >2sigma(I)
_cod_data_source_file ic010902g_6.cif
_cod_data_source_block compound15
_cod_depositor_comments
;
The following automatic conversions were performed:
data name '_publ_contact_autor' replaced with '_publ_contact_author'
as specified in the replacement file
'/home/antanas/src/cod-tools/trunk/data/replacement-values/replacement_tags.lst'.

Automatic conversion script
Id: cif_correct_tags 4998 2017-03-02 13:24:31Z antanas 
;
_cod_original_cell_volume 3761.2(4)
_cod_database_code 4317412

loop_
_symmetry_equiv_pos_as_xyz
'x, y, z'
'-x+1/2, y+1/2, -z+1/2'
'-x, -y, -z'
'x-1/2, -y-1/2, z-1/2'

loop_
_atom_site_label
_atom_site_type_symbol
_atom_site_fract_x
_atom_site_fract_y
_atom_site_fract_z
_atom_site_U_iso_or_equiv
_atom_site_adp_type
_atom_site_occupancy
_atom_site_symmetry_multiplicity
_atom_site_calc_flag
_atom_site_refinement_flags
_atom_site_disorder_assembly
_atom_site_disorder_group
Mo Mo 0.22332(5) 0.18056(3) 0.48654(4) 0.0447(2) Uani 1 1 d . . .
C1 C 0.1166(5) 0.2698(3) 0.4519(5) 0.0522(18) Uani 1 1 d . . .
C2 C 0.1615(5) 0.2553(3) 0.3781(4) 0.0515(18) Uani 1 1 d . . .
H2 H 0.1898 0.2924 0.3511 0.062 Uiso 1 1 calc R . .
C3 C 0.1681(6) 0.1916(4) 0.3409(5) 0.062(2) Uani 1 1 d . . .
H3 H 0.2043 0.1918 0.2932 0.074 Uiso 1 1 calc R . .
C4 C 0.1311(7) 0.1272(4) 0.3609(5) 0.067(2) Uani 1 1 d . . .
H4 H 0.1437 0.0909 0.3247 0.081 Uiso 1 1 calc R . .
C5 C 0.0779(6) 0.1115(4) 0.4284(6) 0.069(2) Uani 1 1 d . . .
H5 H 0.0642 0.0649 0.4359 0.083 Uiso 1 1 calc R . .
C6 C 0.0412(6) 0.1564(4) 0.4879(5) 0.062(2) Uani 1 1 d . . .
H6 H 0.0019 0.1356 0.5268 0.074 Uiso 1 1 calc R . .
C7 C 0.0545(5) 0.2247(4) 0.4970(5) 0.0548(19) Uani 1 1 d . . .
H7 H 0.0184 0.2454 0.5381 0.066 Uiso 1 1 calc R . .
C8 C 0.1648(6) 0.3285(3) 0.5056(4) 0.0526(18) Uani 1 1 d . . .
C9 C 0.1355(7) 0.3946(4) 0.4908(5) 0.066(2) Uani 1 1 d . . .
H9 H 0.0763 0.4057 0.4440 0.079 Uiso 1 1 calc R . .
C10 C 0.1902(7) 0.4465(4) 0.5426(5) 0.067(2) Uani 1 1 d . . .
C11 C 0.2754(6) 0.4278(4) 0.6102(5) 0.063(2) Uani 1 1 d . . .
H11 H 0.3127 0.4623 0.6467 0.076 Uiso 1 1 calc R . .
C12 C 0.3098(6) 0.3621(4) 0.6277(4) 0.0554(19) Uani 1 1 d . . .
C13 C 0.2541(6) 0.3102(4) 0.5745(4) 0.0524(18) Uani 1 1 d . . .
C14 C 0.4056(6) 0.3438(4) 0.7013(5) 0.070(2) Uani 1 1 d . . .
H14A H 0.4391 0.3851 0.7292 0.105 Uiso 1 1 calc R . .
H14B H 0.4616 0.3184 0.6784 0.105 Uiso 1 1 calc R . .
H14C H 0.3778 0.3161 0.7438 0.105 Uiso 1 1 calc R . .
C15 C 0.1597(8) 0.5189(4) 0.5243(6) 0.090(3) Uani 1 1 d . . .
H15A H 0.0917 0.5215 0.4793 0.135 Uiso 1 1 calc R . .
H15B H 0.2204 0.5420 0.5044 0.135 Uiso 1 1 calc R . .
H15C H 0.1470 0.5406 0.5772 0.135 Uiso 1 1 calc R . .
O O 0.2870(4) 0.2456(2) 0.5843(3) 0.0478(11) Uani 1 1 d . . .
P1 P 0.30584(14) 0.09988(9) 0.60817(11) 0.0452(5) Uani 1 1 d . . .
P2 P 0.42243(14) 0.17174(8) 0.46510(11) 0.0449(4) Uani 1 1 d . . .
C16 C 0.4568(5) 0.1015(3) 0.6181(4) 0.0495(17) Uani 1 1 d . . .
H16A H 0.4876 0.1435 0.6476 0.059 Uiso 1 1 calc R . .
H16B H 0.4908 0.0626 0.6532 0.059 Uiso 1 1 calc R . .
C17 C 0.4847(6) 0.0981(3) 0.5275(4) 0.0514(18) Uani 1 1 d . . .
H17A H 0.4546 0.0560 0.4980 0.062 Uiso 1 1 calc R . .
H17B H 0.5664 0.0984 0.5325 0.062 Uiso 1 1 calc R . .
C18 C 0.2745(5) 0.0099(3) 0.6005(4) 0.0470(17) Uani 1 1 d . . .
C19 C 0.2899(6) -0.0301(3) 0.6747(5) 0.0568(19) Uani 1 1 d . . .
H19 H 0.3120 -0.0101 0.7303 0.068 Uiso 1 1 calc R . .
C20 C 0.2726(6) -0.0993(4) 0.6670(5) 0.061(2) Uani 1 1 d . . .
H20 H 0.2826 -0.1266 0.7174 0.073 Uiso 1 1 calc R . .
C21 C 0.2415(6) -0.1283(4) 0.5874(6) 0.062(2) Uani 1 1 d . . .
H21 H 0.2298 -0.1757 0.5830 0.075 Uiso 1 1 calc R . .
C22 C 0.2266(6) -0.0899(4) 0.5135(5) 0.0584(19) Uani 1 1 d . . .
H22 H 0.2053 -0.1106 0.4583 0.070 Uiso 1 1 calc R . .
C23 C 0.2429(5) -0.0212(3) 0.5198(5) 0.0496(17) Uani 1 1 d . . .
H23 H 0.2325 0.0054 0.4687 0.060 Uiso 1 1 calc R . .
C24 C 0.2774(6) 0.1252(3) 0.7115(4) 0.0466(17) Uani 1 1 d . . .
C25 C 0.1738(6) 0.1119(3) 0.7302(5) 0.0557(19) Uani 1 1 d . . .
H25 H 0.1208 0.0869 0.6900 0.067 Uiso 1 1 calc R . .
C26 C 0.1467(6) 0.1340(4) 0.8049(5) 0.059(2) Uani 1 1 d . . .
H26 H 0.0756 0.1239 0.8165 0.071 Uiso 1 1 calc R . .
C27 C 0.2215(7) 0.1707(3) 0.8635(5) 0.061(2) Uani 1 1 d . . .
H27 H 0.2018 0.1867 0.9150 0.074 Uiso 1 1 calc R . .
C28 C 0.3241(7) 0.1841(4) 0.8476(5) 0.064(2) Uani 1 1 d . . .
H28 H 0.3763 0.2090 0.8887 0.077 Uiso 1 1 calc R . .
C29 C 0.3534(6) 0.1616(3) 0.7717(5) 0.0564(19) Uani 1 1 d . . .
H29 H 0.4252 0.1712 0.7611 0.068 Uiso 1 1 calc R . .
C30 C 0.4469(5) 0.1597(3) 0.3565(4) 0.0487(17) Uani 1 1 d . . .
C31 C 0.4862(6) 0.2108(4) 0.3119(5) 0.062(2) Uani 1 1 d . . .
H31 H 0.5036 0.2535 0.3387 0.074 Uiso 1 1 calc R . .
C32 C 0.5003(7) 0.2004(4) 0.2286(5) 0.075(2) Uani 1 1 d . . .
H32 H 0.5288 0.2360 0.1992 0.090 Uiso 1 1 calc R . .
C33 C 0.4744(7) 0.1404(4) 0.1871(5) 0.073(2) Uani 1 1 d . . .
H33 H 0.4865 0.1340 0.1301 0.088 Uiso 1 1 calc R . .
C34 C 0.4303(6) 0.0889(4) 0.2290(5) 0.064(2) Uani 1 1 d . . .
H34 H 0.4097 0.0473 0.2004 0.076 Uiso 1 1 calc R . .
C35 C 0.4163(6) 0.0987(4) 0.3129(5) 0.0578(19) Uani 1 1 d . . .
H35 H 0.3856 0.0635 0.3415 0.069 Uiso 1 1 calc R . .
C36 C 0.5109(6) 0.2426(3) 0.5094(4) 0.0495(17) Uani 1 1 d . . .
C37 C 0.4723(6) 0.3077(3) 0.4885(4) 0.0551(19) Uani 1 1 d . . .
H37 H 0.4017 0.3143 0.4514 0.066 Uiso 1 1 calc R . .
C38 C 0.5358(7) 0.3629(4) 0.5215(5) 0.065(2) Uani 1 1 d . . .
H38 H 0.5101 0.4072 0.5052 0.078 Uiso 1 1 calc R . .
C39 C 0.6356(8) 0.3541(5) 0.5773(5) 0.073(2) Uani 1 1 d . . .
H39 H 0.6781 0.3921 0.6015 0.088 Uiso 1 1 calc R . .
C40 C 0.6744(6) 0.2896(5) 0.5986(5) 0.065(2) Uani 1 1 d . . .
H40 H 0.7447 0.2836 0.6364 0.078 Uiso 1 1 calc R . .
C41 C 0.6129(6) 0.2335(4) 0.5659(4) 0.0531(18) Uani 1 1 d . . .
H41 H 0.6398 0.1893 0.5817 0.064 Uiso 1 1 calc R . .
P3 P 0.3006(2) 0.42892(11) 0.25159(14) 0.0696(6) Uani 1 1 d . . .
F1 F 0.2913(7) 0.3560(3) 0.2166(5) 0.175(3) Uani 1 1 d . . .
F2 F 0.1995(5) 0.4189(4) 0.2962(4) 0.143(2) Uani 1 1 d . . .
F3 F 0.3807(6) 0.4047(4) 0.3338(4) 0.158(3) Uani 1 1 d . . .
F4 F 0.3968(4) 0.4415(4) 0.2046(4) 0.144(3) Uani 1 1 d . . .
F5 F 0.3054(6) 0.5036(3) 0.2831(4) 0.133(2) Uani 1 1 d . . .
F6 F 0.2154(4) 0.4523(3) 0.1665(3) 0.1039(17) Uani 1 1 d . . .

loop_
_atom_site_aniso_label
_atom_site_aniso_U_11
_atom_site_aniso_U_22
_atom_site_aniso_U_33
_atom_site_aniso_U_23
_atom_site_aniso_U_13
_atom_site_aniso_U_12
Mo 0.0394(3) 0.0494(4) 0.0437(4) 0.0001(3) 0.0048(2) 0.0021(3)
C1 0.039(4) 0.051(4) 0.059(5) -0.001(4) -0.007(4) 0.008(3)
C2 0.052(5) 0.057(4) 0.043(4) 0.013(4) 0.003(4) 0.014(4)
C3 0.058(5) 0.082(6) 0.041(4) 0.002(4) -0.002(3) 0.008(4)
C4 0.059(5) 0.079(6) 0.054(5) -0.014(4) -0.012(4) 0.012(4)
C5 0.043(5) 0.054(5) 0.095(7) -0.007(5) -0.018(5) -0.005(4)
C6 0.043(4) 0.071(5) 0.070(5) 0.012(4) 0.006(4) -0.004(4)
C7 0.036(4) 0.070(5) 0.058(5) -0.001(4) 0.008(3) 0.011(4)
C8 0.052(4) 0.052(4) 0.053(5) 0.004(4) 0.010(4) 0.010(4)
C9 0.066(5) 0.069(5) 0.059(5) 0.001(4) 0.007(4) 0.007(4)
C10 0.078(6) 0.060(5) 0.063(6) -0.001(4) 0.012(5) 0.001(4)
C11 0.071(6) 0.064(5) 0.057(5) -0.010(4) 0.018(4) -0.007(4)
C12 0.061(5) 0.059(5) 0.045(4) -0.010(4) 0.007(4) 0.000(4)
C13 0.046(4) 0.063(5) 0.049(4) -0.004(4) 0.014(3) -0.001(4)
C14 0.065(5) 0.080(5) 0.061(5) -0.012(4) 0.001(4) 0.007(4)
C15 0.101(7) 0.061(5) 0.100(7) -0.001(5) 0.002(6) -0.002(5)
O 0.051(3) 0.046(3) 0.048(3) 0.001(2) 0.013(2) 0.007(2)
P1 0.0426(10) 0.0484(10) 0.0451(11) 0.0031(8) 0.0099(8) 0.0009(8)
P2 0.0412(10) 0.0479(10) 0.0460(11) -0.0003(8) 0.0102(8) -0.0004(8)
C16 0.039(4) 0.055(4) 0.055(5) 0.009(3) 0.011(3) 0.004(3)
C17 0.047(4) 0.053(4) 0.053(5) 0.004(3) 0.008(4) 0.010(3)
C18 0.040(4) 0.050(4) 0.053(5) 0.005(4) 0.013(3) 0.002(3)
C19 0.057(5) 0.054(5) 0.058(5) 0.007(4) 0.009(4) 0.006(4)
C20 0.059(5) 0.057(5) 0.067(6) 0.012(4) 0.015(4) -0.006(4)
C21 0.055(5) 0.044(4) 0.091(7) 0.005(4) 0.022(5) -0.003(4)
C22 0.047(4) 0.062(5) 0.069(5) -0.004(4) 0.017(4) -0.002(4)
C23 0.045(4) 0.052(4) 0.053(5) 0.002(3) 0.015(4) 0.005(3)
C24 0.046(4) 0.044(4) 0.049(4) 0.006(3) 0.007(3) 0.005(3)
C25 0.048(4) 0.066(5) 0.053(5) -0.005(4) 0.011(4) -0.001(4)
C26 0.056(5) 0.066(5) 0.063(5) -0.001(4) 0.027(4) 0.003(4)
C27 0.080(6) 0.059(5) 0.047(4) -0.007(4) 0.020(4) 0.005(4)
C28 0.070(6) 0.067(5) 0.054(5) -0.008(4) 0.010(4) -0.007(4)
C29 0.051(5) 0.065(5) 0.052(5) 0.001(4) 0.006(4) -0.001(4)
C30 0.041(4) 0.056(4) 0.050(4) -0.002(3) 0.009(3) -0.001(3)
C31 0.077(6) 0.061(5) 0.048(5) -0.001(4) 0.016(4) -0.012(4)
C32 0.095(7) 0.084(6) 0.049(5) 0.004(4) 0.024(5) -0.012(5)
C33 0.083(6) 0.093(6) 0.046(5) -0.012(5) 0.020(4) 0.003(5)
C34 0.065(5) 0.072(5) 0.052(5) -0.011(4) 0.010(4) -0.002(4)
C35 0.061(5) 0.060(5) 0.053(5) -0.003(4) 0.014(4) -0.002(4)
C36 0.052(4) 0.046(4) 0.054(5) 0.004(3) 0.018(4) -0.005(3)
C37 0.063(5) 0.060(5) 0.046(4) -0.002(3) 0.019(4) -0.012(4)
C38 0.077(6) 0.058(5) 0.063(5) -0.006(4) 0.022(5) -0.006(4)
C39 0.082(7) 0.077(6) 0.063(6) -0.020(5) 0.022(5) -0.028(5)
C40 0.052(5) 0.101(6) 0.043(5) -0.010(4) 0.010(4) -0.015(5)
C41 0.047(4) 0.066(5) 0.045(4) 0.000(4) 0.008(4) 0.001(4)
P3 0.0776(15) 0.0703(14) 0.0589(14) 0.0145(11) 0.0097(12) 0.0086(12)
F1 0.253(9) 0.078(4) 0.175(7) -0.022(4) 0.000(6) 0.015(5)
F2 0.137(5) 0.195(7) 0.110(5) 0.054(5) 0.052(4) 0.010(5)
F3 0.150(6) 0.230(7) 0.081(4) 0.042(4) -0.005(4) 0.081(5)
F4 0.069(4) 0.246(8) 0.117(5) 0.041(5) 0.023(4) 0.016(4)
F5 0.156(6) 0.094(4) 0.137(5) -0.020(4) -0.002(4) -0.009(4)
F6 0.090(4) 0.150(5) 0.067(3) 0.012(3) 0.005(3) 0.022(3)

loop_
_atom_type_symbol
_atom_type_description
_atom_type_scat_dispersion_real
_atom_type_scat_dispersion_imag
_atom_type_scat_source
C C 0.0033 0.0016 'International Tables Vol C Tables 4.2.6.8 and 6.1.1.4'
H H 0.0000 0.0000 'International Tables Vol C Tables 4.2.6.8 and 6.1.1.4'
O O 0.0106 0.0060 'International Tables Vol C Tables 4.2.6.8 and 6.1.1.4'
F F 0.0171 0.0103 'International Tables Vol C Tables 4.2.6.8 and 6.1.1.4'
P P 0.1023 0.0942 'International Tables Vol C Tables 4.2.6.8 and 6.1.1.4'
Mo Mo -1.6832 0.6857 'International Tables Vol C Tables 4.2.6.8 and 6.1.1.4'

loop_
_geom_angle_atom_site_label_1
_geom_angle_atom_site_label_2
_geom_angle_atom_site_label_3
_geom_angle
_geom_angle_site_symmetry_1
_geom_angle_site_symmetry_3
_geom_angle_publ_flag
O Mo C1 78.3(2) . . ?
O Mo C3 133.9(2) . . ?
C1 Mo C3 68.4(3) . . ?
O Mo C2 100.1(2) . . ?
C1 Mo C2 36.9(2) . . ?
C3 Mo C2 35.9(2) . . ?
O Mo C5 145.9(3) . . ?
C1 Mo C5 90.3(3) . . ?
C3 Mo C5 66.7(3) . . ?
C2 Mo C5 88.6(3) . . ?
O Mo C7 85.2(2) . . ?
C1 Mo C7 37.7(2) . . ?
C3 Mo C7 87.1(3) . . ?
C2 Mo C7 68.8(2) . . ?
C5 Mo C7 67.2(3) . . ?
O Mo C6 110.4(2) . . ?
C1 Mo C6 68.8(3) . . ?
C3 Mo C6 86.6(3) . . ?
C2 Mo C6 88.2(3) . . ?
C5 Mo C6 36.4(3) . . ?
C7 Mo C6 34.8(2) . . ?
O Mo C4 167.5(2) . . ?
C1 Mo C4 89.6(3) . . ?
C3 Mo C4 35.7(3) . . ?
C2 Mo C4 68.0(3) . . ?
C5 Mo C4 35.2(3) . . ?
C7 Mo C4 86.9(3) . . ?
C6 Mo C4 66.9(3) . . ?
O Mo P2 85.08(13) . . ?
C1 Mo P2 124.2(2) . . ?
C3 Mo P2 88.1(2) . . ?
C2 Mo P2 97.24(18) . . ?
C5 Mo P2 126.8(2) . . ?
C7 Mo P2 161.20(19) . . ?
C6 Mo P2 162.5(2) . . ?
C4 Mo P2 99.7(2) . . ?
O Mo P1 78.14(12) . . ?
C1 Mo P1 144.8(2) . . ?
C3 Mo P1 144.6(2) . . ?
C2 Mo P1 176.10(18) . . ?
C5 Mo P1 94.8(2) . . ?
C7 Mo P1 114.36(19) . . ?
C6 Mo P1 95.72(19) . . ?
C4 Mo P1 114.0(2) . . ?
P2 Mo P1 79.19(6) . . ?
C2 C1 C7 127.6(6) . . ?
C2 C1 C8 116.8(6) . . ?
C7 C1 C8 112.9(6) . . ?
C2 C1 Mo 74.3(4) . . ?
C7 C1 Mo 74.3(4) . . ?
C8 C1 Mo 109.8(4) . . ?
C3 C2 C1 126.3(7) . . ?
C3 C2 Mo 71.9(4) . . ?
C1 C2 Mo 68.8(4) . . ?
C2 C3 C4 132.2(7) . . ?
C2 C3 Mo 72.2(4) . . ?
C4 C3 Mo 74.3(4) . . ?
C5 C4 C3 126.5(7) . . ?
C5 C4 Mo 70.8(4) . . ?
C3 C4 Mo 70.0(4) . . ?
C4 C5 C6 128.5(7) . . ?
C4 C5 Mo 73.9(4) . . ?
C6 C5 Mo 72.0(4) . . ?
C7 C6 C5 129.6(8) . . ?
C7 C6 Mo 72.5(4) . . ?
C5 C6 Mo 71.6(4) . . ?
C6 C7 C1 128.3(7) . . ?
C6 C7 Mo 72.7(4) . . ?
C1 C7 Mo 68.0(4) . . ?
C9 C8 C13 120.6(7) . . ?
C9 C8 C1 126.3(6) . . ?
C13 C8 C1 113.0(6) . . ?
C8 C9 C10 121.9(7) . . ?
C11 C10 C9 116.8(7) . . ?
C11 C10 C15 121.8(7) . . ?
C9 C10 C15 121.4(7) . . ?
C12 C11 C10 124.0(7) . . ?
C11 C12 C13 118.5(7) . . ?
C11 C12 C14 122.4(7) . . ?
C13 C12 C14 119.1(6) . . ?
O C13 C12 121.9(6) . . ?
O C13 C8 119.8(6) . . ?
C12 C13 C8 118.2(6) . . ?
C13 O Mo 117.1(4) . . ?
C24 P1 C18 104.7(3) . . ?
C24 P1 C16 107.4(3) . . ?
C18 P1 C16 102.7(3) . . ?
C24 P1 Mo 112.7(2) . . ?
C18 P1 Mo 121.3(2) . . ?
C16 P1 Mo 107.0(2) . . ?
C30 P2 C36 105.2(3) . . ?
C30 P2 C17 105.7(3) . . ?
C36 P2 C17 104.8(3) . . ?
C30 P2 Mo 119.0(2) . . ?
C36 P2 Mo 114.2(2) . . ?
C17 P2 Mo 106.8(2) . . ?
C17 C16 P1 109.6(5) . . ?
C16 C17 P2 108.5(4) . . ?
C19 C18 C23 118.7(6) . . ?
C19 C18 P1 120.7(5) . . ?
C23 C18 P1 120.5(5) . . ?
C20 C19 C18 119.7(7) . . ?
C21 C20 C19 120.4(7) . . ?
C20 C21 C22 120.8(7) . . ?
C21 C22 C23 119.6(7) . . ?
C22 C23 C18 120.7(7) . . ?
C29 C24 C25 117.9(6) . . ?
C29 C24 P1 122.3(5) . . ?
C25 C24 P1 119.7(5) . . ?
C26 C25 C24 121.4(7) . . ?
C25 C26 C27 120.3(7) . . ?
C28 C27 C26 119.8(7) . . ?
C27 C28 C29 120.5(7) . . ?
C24 C29 C28 119.9(7) . . ?
C31 C30 C35 118.0(7) . . ?
C31 C30 P2 121.9(5) . . ?
C35 C30 P2 119.8(5) . . ?
C32 C31 C30 120.2(7) . . ?
C33 C32 C31 121.8(7) . . ?
C32 C33 C34 119.2(7) . . ?
C35 C34 C33 119.5(7) . . ?
C34 C35 C30 121.1(7) . . ?
C37 C36 C41 119.3(6) . . ?
C37 C36 P2 118.4(5) . . ?
C41 C36 P2 122.2(5) . . ?
C38 C37 C36 120.4(7) . . ?
C39 C38 C37 120.2(8) . . ?
C38 C39 C40 119.7(7) . . ?
C39 C40 C41 121.2(7) . . ?
C40 C41 C36 119.1(7) . . ?
F3 P3 F4 92.1(4) . . ?
F3 P3 F1 89.8(4) . . ?
F4 P3 F1 89.2(5) . . ?
F3 P3 F5 93.0(4) . . ?
F4 P3 F5 91.0(4) . . ?
F1 P3 F5 177.2(4) . . ?
F3 P3 F2 90.5(4) . . ?
F4 P3 F2 177.1(4) . . ?
F1 P3 F2 92.0(4) . . ?
F5 P3 F2 87.6(4) . . ?
F3 P3 F6 178.4(4) . . ?
F4 P3 F6 89.0(3) . . ?
F1 P3 F6 89.1(4) . . ?
F5 P3 F6 88.1(3) . . ?
F2 P3 F6 88.4(3) . . ?

loop_
_geom_bond_atom_site_label_1
_geom_bond_atom_site_label_2
_geom_bond_distance
_geom_bond_site_symmetry_2
_geom_bond_publ_flag
Mo O 2.039(4) . ?
Mo C1 2.203(6) . ?
Mo C3 2.270(7) . ?
Mo C2 2.274(6) . ?
Mo C5 2.287(7) . ?
Mo C7 2.288(7) . ?
Mo C6 2.292(7) . ?
Mo C4 2.327(7) . ?
Mo P2 2.5430(18) . ?
Mo P1 2.5440(18) . ?
C1 C2 1.418(9) . ?
C1 C7 1.453(10) . ?
C1 C8 1.488(9) . ?
C2 C3 1.402(9) . ?
C3 C4 1.411(10) . ?
C4 C5 1.396(11) . ?
C5 C6 1.431(11) . ?
C6 C7 1.369(9) . ?
C8 C9 1.367(9) . ?
C8 C13 1.424(9) . ?
C9 C10 1.397(10) . ?
C10 C11 1.383(10) . ?
C10 C15 1.495(10) . ?
C11 C12 1.380(10) . ?
C12 C13 1.412(9) . ?
C12 C14 1.518(9) . ?
C13 O 1.342(7) . ?
P1 C24 1.808(7) . ?
P1 C18 1.823(7) . ?
P1 C16 1.829(6) . ?
P2 C30 1.817(7) . ?
P2 C36 1.824(7) . ?
P2 C17 1.837(6) . ?
C16 C17 1.538(9) . ?
C18 C19 1.395(9) . ?
C18 C23 1.397(9) . ?
C19 C20 1.389(9) . ?
C20 C21 1.363(10) . ?
C21 C22 1.374(10) . ?
C22 C23 1.377(9) . ?
C24 C29 1.390(9) . ?
C24 C25 1.389(9) . ?
C25 C26 1.363(9) . ?
C26 C27 1.371(10) . ?
C27 C28 1.361(10) . ?
C28 C29 1.393(10) . ?
C30 C31 1.378(9) . ?
C30 C35 1.403(9) . ?
C31 C32 1.377(10) . ?
C32 C33 1.363(10) . ?
C33 C34 1.386(10) . ?
C34 C35 1.384(9) . ?
C36 C37 1.392(9) . ?
C36 C41 1.393(9) . ?
C37 C38 1.382(9) . ?
C38 C39 1.366(11) . ?
C39 C40 1.381(11) . ?
C40 C41 1.384(10) . ?
P3 F3 1.535(5) . ?
P3 F4 1.539(6) . ?
P3 F1 1.544(6) . ?
P3 F5 1.558(6) . ?
P3 F2 1.562(6) . ?
P3 F6 1.593(5) . ?

loop_
_geom_torsion_atom_site_label_1
_geom_torsion_atom_site_label_2
_geom_torsion_atom_site_label_3
_geom_torsion_atom_site_label_4
_geom_torsion
_geom_torsion_site_symmetry_1
_geom_torsion_site_symmetry_2
_geom_torsion_site_symmetry_3
_geom_torsion_site_symmetry_4
_geom_torsion_publ_flag
O Mo C1 C2 125.1(4) . . . . ?
C3 Mo C1 C2 -22.5(4) . . . . ?
C5 Mo C1 C2 -87.2(5) . . . . ?
C7 Mo C1 C2 -137.5(6) . . . . ?
C6 Mo C1 C2 -117.4(5) . . . . ?
C4 Mo C1 C2 -52.0(4) . . . . ?
P2 Mo C1 C2 49.4(4) . . . . ?
P1 Mo C1 C2 174.0(3) . . . . ?
O Mo C1 C7 -97.4(4) . . . . ?
C3 Mo C1 C7 115.0(5) . . . . ?
C2 Mo C1 C7 137.5(6) . . . . ?
C5 Mo C1 C7 50.3(5) . . . . ?
C6 Mo C1 C7 20.2(4) . . . . ?
C4 Mo C1 C7 85.5(4) . . . . ?
P2 Mo C1 C7 -173.1(3) . . . . ?
P1 Mo C1 C7 -48.5(5) . . . . ?
O Mo C1 C8 11.7(5) . . . . ?
C3 Mo C1 C8 -135.8(6) . . . . ?
C2 Mo C1 C8 -113.4(7) . . . . ?
C5 Mo C1 C8 159.4(5) . . . . ?
C7 Mo C1 C8 109.1(7) . . . . ?
C6 Mo C1 C8 129.3(6) . . . . ?
C4 Mo C1 C8 -165.4(5) . . . . ?
P2 Mo C1 C8 -64.0(6) . . . . ?
P1 Mo C1 C8 60.6(6) . . . . ?
C7 C1 C2 C3 -9.5(11) . . . . ?
C8 C1 C2 C3 150.3(7) . . . . ?
Mo C1 C2 C3 45.7(6) . . . . ?
C7 C1 C2 Mo -55.2(6) . . . . ?
C8 C1 C2 Mo 104.6(5) . . . . ?
O Mo C2 C3 162.9(4) . . . . ?
C1 Mo C2 C3 -142.7(6) . . . . ?
C5 Mo C2 C3 -50.3(5) . . . . ?
C7 Mo C2 C3 -116.4(5) . . . . ?
C6 Mo C2 C3 -86.7(5) . . . . ?
C4 Mo C2 C3 -20.9(4) . . . . ?
P2 Mo C2 C3 76.6(4) . . . . ?
P1 Mo C2 C3 100(3) . . . . ?
O Mo C2 C1 -54.5(4) . . . . ?
C3 Mo C2 C1 142.7(6) . . . . ?
C5 Mo C2 C1 92.4(4) . . . . ?
C7 Mo C2 C1 26.3(4) . . . . ?
C6 Mo C2 C1 55.9(4) . . . . ?
C4 Mo C2 C1 121.7(5) . . . . ?
P2 Mo C2 C1 -140.7(4) . . . . ?
P1 Mo C2 C1 -117(3) . . . . ?
C1 C2 C3 C4 2.9(12) . . . . ?
Mo C2 C3 C4 47.5(8) . . . . ?
C1 C2 C3 Mo -44.6(6) . . . . ?
O Mo C3 C2 -23.8(6) . . . . ?
C1 Mo C3 C2 23.0(4) . . . . ?
C5 Mo C3 C2 123.2(5) . . . . ?
C7 Mo C3 C2 56.7(4) . . . . ?
C6 Mo C3 C2 91.6(5) . . . . ?
C4 Mo C3 C2 145.4(7) . . . . ?
P2 Mo C3 C2 -105.1(4) . . . . ?
P1 Mo C3 C2 -173.4(3) . . . . ?
O Mo C3 C4 -169.2(4) . . . . ?
C1 Mo C3 C4 -122.4(5) . . . . ?
C2 Mo C3 C4 -145.4(7) . . . . ?
C5 Mo C3 C4 -22.3(4) . . . . ?
C7 Mo C3 C4 -88.7(5) . . . . ?
C6 Mo C3 C4 -53.9(5) . . . . ?
P2 Mo C3 C4 109.5(4) . . . . ?
P1 Mo C3 C4 41.2(6) . . . . ?
C2 C3 C4 C5 -1.6(13) . . . . ?
Mo C3 C4 C5 45.2(7) . . . . ?
C2 C3 C4 Mo -46.8(7) . . . . ?
O Mo C4 C5 -104.2(12) . . . . ?
C1 Mo C4 C5 -91.1(5) . . . . ?
C3 Mo C4 C5 -142.8(7) . . . . ?
C2 Mo C4 C5 -121.8(5) . . . . ?
C7 Mo C4 C5 -53.5(5) . . . . ?
C6 Mo C4 C5 -24.0(4) . . . . ?
P2 Mo C4 C5 144.3(4) . . . . ?
P1 Mo C4 C5 61.9(5) . . . . ?
O Mo C4 C3 38.6(14) . . . . ?
C1 Mo C4 C3 51.7(5) . . . . ?
C2 Mo C4 C3 21.1(4) . . . . ?
C5 Mo C4 C3 142.8(7) . . . . ?
C7 Mo C4 C3 89.4(5) . . . . ?
C6 Mo C4 C3 118.8(5) . . . . ?
P2 Mo C4 C3 -72.9(4) . . . . ?
P1 Mo C4 C3 -155.3(4) . . . . ?
C3 C4 C5 C6 5.2(12) . . . . ?
Mo C4 C5 C6 50.1(7) . . . . ?
C3 C4 C5 Mo -44.9(7) . . . . ?
O Mo C5 C4 158.0(4) . . . . ?
C1 Mo C5 C4 88.9(5) . . . . ?
C3 Mo C5 C4 22.6(4) . . . . ?
C2 Mo C5 C4 52.0(5) . . . . ?
C7 Mo C5 C4 119.5(5) . . . . ?
C6 Mo C5 C4 140.8(7) . . . . ?
P2 Mo C5 C4 -46.0(5) . . . . ?
P1 Mo C5 C4 -126.1(4) . . . . ?
O Mo C5 C6 17.2(7) . . . . ?
C1 Mo C5 C6 -52.0(5) . . . . ?
C3 Mo C5 C6 -118.3(5) . . . . ?
C2 Mo C5 C6 -88.8(5) . . . . ?
C7 Mo C5 C6 -21.3(4) . . . . ?
C4 Mo C5 C6 -140.8(7) . . . . ?
P2 Mo C5 C6 173.2(3) . . . . ?
P1 Mo C5 C6 93.1(4) . . . . ?
C4 C5 C6 C7 -4.2(13) . . . . ?
Mo C5 C6 C7 46.6(7) . . . . ?
C4 C5 C6 Mo -50.9(7) . . . . ?
O Mo C6 C7 46.2(5) . . . . ?
C1 Mo C6 C7 -21.7(4) . . . . ?
C3 Mo C6 C7 -89.8(5) . . . . ?
C2 Mo C6 C7 -53.9(5) . . . . ?
C5 Mo C6 C7 -144.0(7) . . . . ?
C4 Mo C6 C7 -120.7(5) . . . . ?
P2 Mo C6 C7 -162.4(5) . . . . ?
P1 Mo C6 C7 125.6(4) . . . . ?
O Mo C6 C5 -169.8(4) . . . . ?
C1 Mo C6 C5 122.3(5) . . . . ?
C3 Mo C6 C5 54.2(5) . . . . ?
C2 Mo C6 C5 90.1(5) . . . . ?
C7 Mo C6 C5 144.0(7) . . . . ?
C4 Mo C6 C5 23.3(4) . . . . ?
P2 Mo C6 C5 -18.4(9) . . . . ?
P1 Mo C6 C5 -90.4(4) . . . . ?
C5 C6 C7 C1 -4.6(12) . . . . ?
Mo C6 C7 C1 41.7(6) . . . . ?
C5 C6 C7 Mo -46.3(7) . . . . ?
C2 C1 C7 C6 11.9(11) . . . . ?
C8 C1 C7 C6 -148.6(7) . . . . ?
Mo C1 C7 C6 -43.3(7) . . . . ?
C2 C1 C7 Mo 55.2(6) . . . . ?
C8 C1 C7 Mo -105.3(5) . . . . ?
O Mo C7 C6 -137.3(5) . . . . ?
C1 Mo C7 C6 145.7(7) . . . . ?
C3 Mo C7 C6 88.2(5) . . . . ?
C2 Mo C7 C6 119.9(5) . . . . ?
C5 Mo C7 C6 22.2(5) . . . . ?
C4 Mo C7 C6 52.4(5) . . . . ?
P2 Mo C7 C6 163.7(5) . . . . ?
P1 Mo C7 C6 -62.6(5) . . . . ?
O Mo C7 C1 77.0(4) . . . . ?
C3 Mo C7 C1 -57.5(4) . . . . ?
C2 Mo C7 C1 -25.8(4) . . . . ?
C5 Mo C7 C1 -123.5(5) . . . . ?
C6 Mo C7 C1 -145.7(7) . . . . ?
C4 Mo C7 C1 -93.3(4) . . . . ?
P2 Mo C7 C1 18.0(8) . . . . ?
P1 Mo C7 C1 151.7(3) . . . . ?
C2 C1 C8 C9 83.7(9) . . . . ?
C7 C1 C8 C9 -113.6(8) . . . . ?
Mo C1 C8 C9 165.6(6) . . . . ?
C2 C1 C8 C13 -92.2(7) . . . . ?
C7 C1 C8 C13 70.5(7) . . . . ?
Mo C1 C8 C13 -10.3(7) . . . . ?
C13 C8 C9 C10 -0.9(12) . . . . ?
C1 C8 C9 C10 -176.4(7) . . . . ?
C8 C9 C10 C11 -0.2(12) . . . . ?
C8 C9 C10 C15 178.2(8) . . . . ?
C9 C10 C11 C12 1.1(12) . . . . ?
C15 C10 C11 C12 -177.3(8) . . . . ?
C10 C11 C12 C13 -0.8(12) . . . . ?
C10 C11 C12 C14 178.5(7) . . . . ?
C11 C12 C13 O 175.9(6) . . . . ?
C14 C12 C13 O -3.4(10) . . . . ?
C11 C12 C13 C8 -0.4(10) . . . . ?
C14 C12 C13 C8 -179.7(6) . . . . ?
C9 C8 C13 O -175.2(6) . . . . ?
C1 C8 C13 O 0.9(9) . . . . ?
C9 C8 C13 C12 1.2(10) . . . . ?
C1 C8 C13 C12 177.3(6) . . . . ?
C12 C13 O Mo -166.0(5) . . . . ?
C8 C13 O Mo 10.3(8) . . . . ?
C1 Mo O C13 -12.1(5) . . . . ?
C3 Mo O C13 31.7(6) . . . . ?
C2 Mo O C13 17.8(5) . . . . ?
C5 Mo O C13 -84.8(6) . . . . ?
C7 Mo O C13 -49.6(5) . . . . ?
C6 Mo O C13 -74.0(5) . . . . ?
C4 Mo O C13 1.3(14) . . . . ?
P2 Mo O C13 114.3(4) . . . . ?
P1 Mo O C13 -165.8(4) . . . . ?
O Mo P1 C24 42.7(3) . . . . ?
C1 Mo P1 C24 -6.2(4) . . . . ?
C3 Mo P1 C24 -159.2(4) . . . . ?
C2 Mo P1 C24 106(3) . . . . ?
C5 Mo P1 C24 -103.6(3) . . . . ?
C7 Mo P1 C24 -36.4(3) . . . . ?
C6 Mo P1 C24 -67.0(3) . . . . ?
C4 Mo P1 C24 -134.2(3) . . . . ?
P2 Mo P1 C24 129.9(3) . . . . ?
O Mo P1 C18 167.8(3) . . . . ?
C1 Mo P1 C18 118.9(4) . . . . ?
C3 Mo P1 C18 -34.0(4) . . . . ?
C2 Mo P1 C18 -129(3) . . . . ?
C5 Mo P1 C18 21.6(3) . . . . ?
C7 Mo P1 C18 88.7(3) . . . . ?
C6 Mo P1 C18 58.1(3) . . . . ?
C4 Mo P1 C18 -9.1(4) . . . . ?
P2 Mo P1 C18 -105.0(3) . . . . ?
O Mo P1 C16 -75.1(3) . . . . ?
C1 Mo P1 C16 -124.0(4) . . . . ?
C3 Mo P1 C16 83.0(4) . . . . ?
C2 Mo P1 C16 -12(3) . . . . ?
C5 Mo P1 C16 138.6(3) . . . . ?
C7 Mo P1 C16 -154.2(3) . . . . ?
C6 Mo P1 C16 175.2(3) . . . . ?
C4 Mo P1 C16 107.9(3) . . . . ?
P2 Mo P1 C16 12.1(2) . . . . ?
O Mo P2 C30 -146.6(3) . . . . ?
C1 Mo P2 C30 -74.3(3) . . . . ?
C3 Mo P2 C30 -12.2(3) . . . . ?
C2 Mo P2 C30 -47.0(3) . . . . ?
C5 Mo P2 C30 46.7(4) . . . . ?
C7 Mo P2 C30 -87.5(6) . . . . ?
C6 Mo P2 C30 60.2(7) . . . . ?
C4 Mo P2 C30 21.8(3) . . . . ?
P1 Mo P2 C30 134.6(3) . . . . ?
O Mo P2 C36 -21.3(3) . . . . ?
C1 Mo P2 C36 50.9(3) . . . . ?
C3 Mo P2 C36 113.1(3) . . . . ?
C2 Mo P2 C36 78.3(3) . . . . ?
C5 Mo P2 C36 171.9(4) . . . . ?
C7 Mo P2 C36 37.8(6) . . . . ?
C6 Mo P2 C36 -174.5(7) . . . . ?
C4 Mo P2 C36 147.1(3) . . . . ?
P1 Mo P2 C36 -100.1(3) . . . . ?
O Mo P2 C17 94.1(3) . . . . ?
C1 Mo P2 C17 166.3(3) . . . . ?
C3 Mo P2 C17 -131.5(3) . . . . ?
C2 Mo P2 C17 -166.4(3) . . . . ?
C5 Mo P2 C17 -72.7(4) . . . . ?
C7 Mo P2 C17 153.1(6) . . . . ?
C6 Mo P2 C17 -59.2(7) . . . . ?
C4 Mo P2 C17 -97.6(3) . . . . ?
P1 Mo P2 C17 15.2(2) . . . . ?
C24 P1 C16 C17 -165.8(4) . . . . ?
C18 P1 C16 C17 84.2(5) . . . . ?
Mo P1 C16 C17 -44.5(5) . . . . ?
P1 C16 C17 P2 60.4(5) . . . . ?
C30 P2 C17 C16 -174.4(4) . . . . ?
C36 P2 C17 C16 74.7(5) . . . . ?
Mo P2 C17 C16 -46.8(5) . . . . ?
C24 P1 C18 C19 -31.2(6) . . . . ?
C16 P1 C18 C19 80.8(6) . . . . ?
Mo P1 C18 C19 -160.0(5) . . . . ?
C24 P1 C18 C23 153.8(5) . . . . ?
C16 P1 C18 C23 -94.2(6) . . . . ?
Mo P1 C18 C23 25.1(6) . . . . ?
C23 C18 C19 C20 -0.6(10) . . . . ?
P1 C18 C19 C20 -175.7(5) . . . . ?
C18 C19 C20 C21 0.4(11) . . . . ?
C19 C20 C21 C22 0.1(11) . . . . ?
C20 C21 C22 C23 -0.3(11) . . . . ?
C21 C22 C23 C18 0.1(10) . . . . ?
C19 C18 C23 C22 0.4(10) . . . . ?
P1 C18 C23 C22 175.4(5) . . . . ?
C18 P1 C24 C29 129.5(5) . . . . ?
C16 P1 C24 C29 20.9(6) . . . . ?
Mo P1 C24 C29 -96.8(5) . . . . ?
C18 P1 C24 C25 -54.6(6) . . . . ?
C16 P1 C24 C25 -163.2(5) . . . . ?
Mo P1 C24 C25 79.1(5) . . . . ?
C29 C24 C25 C26 0.3(10) . . . . ?
P1 C24 C25 C26 -175.8(5) . . . . ?
C24 C25 C26 C27 0.6(11) . . . . ?
C25 C26 C27 C28 -1.2(11) . . . . ?
C26 C27 C28 C29 0.9(11) . . . . ?
C25 C24 C29 C28 -0.6(10) . . . . ?
P1 C24 C29 C28 175.3(5) . . . . ?
C27 C28 C29 C24 0.0(11) . . . . ?
C36 P2 C30 C31 -23.2(7) . . . . ?
C17 P2 C30 C31 -133.7(6) . . . . ?
Mo P2 C30 C31 106.3(6) . . . . ?
C36 P2 C30 C35 162.5(6) . . . . ?
C17 P2 C30 C35 51.9(6) . . . . ?
Mo P2 C30 C35 -68.0(6) . . . . ?
C35 C30 C31 C32 -3.5(11) . . . . ?
P2 C30 C31 C32 -177.9(6) . . . . ?
C30 C31 C32 C33 1.2(13) . . . . ?
C31 C32 C33 C34 1.5(13) . . . . ?
C32 C33 C34 C35 -1.9(12) . . . . ?
C33 C34 C35 C30 -0.5(11) . . . . ?
C31 C30 C35 C34 3.1(10) . . . . ?
P2 C30 C35 C34 177.7(5) . . . . ?
C30 P2 C36 C37 82.4(6) . . . . ?
C17 P2 C36 C37 -166.3(5) . . . . ?
Mo P2 C36 C37 -49.8(6) . . . . ?
C30 P2 C36 C41 -100.3(6) . . . . ?
C17 P2 C36 C41 10.9(7) . . . . ?
Mo P2 C36 C41 127.4(5) . . . . ?
C41 C36 C37 C38 1.9(10) . . . . ?
P2 C36 C37 C38 179.2(5) . . . . ?
C36 C37 C38 C39 -2.3(11) . . . . ?
C37 C38 C39 C40 2.1(12) . . . . ?
C38 C39 C40 C41 -1.5(12) . . . . ?
C39 C40 C41 C36 1.1(11) . . . . ?
C37 C36 C41 C40 -1.2(10) . . . . ?
P2 C36 C41 C40 -178.4(5) . . . . ?
